data_7124179
loop_
_publ_author_name
'Kiernicki, John J.'
'Norwine, Emily E.'
'Zeller, Matthias'
'Szymczak, Nathaniel K.'

_publ_section_title
;
 Tetrahedral iron featuring an appended Lewis acid: distinct pathways for
 the reduction of hydroxylamine and hydrazine
;
_journal_name_full 'Chemical Communications'
_journal_paper_doi 10.1039/C9CC05720J
_journal_year 2019
_chemical_formula_moiety 'C16 H21 Br2 N3 Zn, C6 H6'
_chemical_formula_sum 'C22 H27 Br2 N3 Zn'
_chemical_formula_weight 558.66
_space_group_crystal_system orthorhombic
_space_group_IT_number 61
_space_group_name_Hall '-P 2ac 2ab'
_space_group_name_H-M_alt 'P b c a'
_symmetry_space_group_name_Hall '-P 2ac 2ab'
_symmetry_space_group_name_H-M 'P b c a'
_atom_sites_solution_hydrogens geom
_atom_sites_solution_primary direct
_atom_sites_solution_secondary difmap
_audit_creation_method SHELXL-2018/3
_audit_update_record
;
2019-07-17 deposited with the CCDC.    2019-08-29 downloaded from the CCDC.
;
_cell_angle_alpha 90
_cell_angle_beta 90
_cell_angle_gamma 90
_cell_formula_units_Z 8
_cell_length_a 16.0116(4)
_cell_length_b 14.9760(3)
_cell_length_c 20.0132(5)
_cell_measurement_reflns_used 9040
_cell_measurement_temperature 150(2)
_cell_measurement_theta_max 80.4199
_cell_measurement_theta_min 5.2124
_cell_volume 4798.96(19)
_computing_cell_refinement 'SAINT V8.38A (Bruker, 2016)'
_computing_data_collection 'Apex3 v2017.3-0 (Bruker, 2017)'
_computing_data_reduction 'SAINT V8.38A (Bruker, 2016)'
_computing_structure_refinement
;  
SHELXL-2018/3 (Sheldrick, 2015, 2018), 
SHELXLE Rev937 (H\"ubschle et al., 2011)
;
_computing_structure_solution 'SHELXS-97 (Sheldrick, 2008)'
_diffrn_ambient_temperature 150(2)
_diffrn_measured_fraction_theta_full 0.997
_diffrn_measured_fraction_theta_max 0.981
_diffrn_measurement_device_type 'Bruker AXS D8 Quest CMOS diffractometer'
_diffrn_measurement_method 'omega and phi scans'
_diffrn_radiation_monochromator 'laterally graded multilayer (Goebel) mirror'
_diffrn_radiation_type CuK\a
_diffrn_radiation_wavelength 1.54178
_diffrn_reflns_av_R_equivalents 0.0479
_diffrn_reflns_av_unetI/netI 0.0327
_diffrn_reflns_Laue_measured_fraction_full 0.997
_diffrn_reflns_Laue_measured_fraction_max 0.981
_diffrn_reflns_limit_h_max 20
_diffrn_reflns_limit_h_min -15
_diffrn_reflns_limit_k_max 17
_diffrn_reflns_limit_k_min -19
_diffrn_reflns_limit_l_max 25
_diffrn_reflns_limit_l_min -25
_diffrn_reflns_number 29510
_diffrn_reflns_point_group_measured_fraction_full 0.997
_diffrn_reflns_point_group_measured_fraction_max 0.981
_diffrn_reflns_theta_full 67.679
_diffrn_reflns_theta_max 80.585
_diffrn_reflns_theta_min 4.607
_diffrn_source 'I-mu-S microsource X-ray tube'
_exptl_absorpt_coefficient_mu 5.402
_exptl_absorpt_correction_T_max 0.7543
_exptl_absorpt_correction_T_min 0.5549
_exptl_absorpt_correction_type multi-scan
_exptl_absorpt_process_details
;
 SADABS 2016/2: Krause, L., Herbst-Irmer, R., Sheldrick G.M. & Stalke D.,
 J. Appl. Cryst. 48 (2015) 3-10
;
_exptl_crystal_colour colourless
_exptl_crystal_density_diffrn 1.546
_exptl_crystal_description prism
_exptl_crystal_F_000 2240
_exptl_crystal_recrystallization_method 'Re-crystallisation from solvent'
_exptl_crystal_size_max 0.230
_exptl_crystal_size_mid 0.220
_exptl_crystal_size_min 0.180
_refine_diff_density_max 0.439
_refine_diff_density_min -0.623
_refine_diff_density_rms 0.082
_refine_ls_extinction_method none
_refine_ls_goodness_of_fit_ref 1.064
_refine_ls_hydrogen_treatment constr
_refine_ls_matrix_type full
_refine_ls_number_parameters 257
_refine_ls_number_reflns 5163
_refine_ls_number_restraints 0
_refine_ls_restrained_S_all 1.064
_refine_ls_R_factor_all 0.0349
_refine_ls_R_factor_gt 0.0306
_refine_ls_shift/su_max 0.001
_refine_ls_shift/su_mean 0.000
_refine_ls_structure_factor_coef Fsqd
_refine_ls_weighting_details 'w=1/[\s^2^(Fo^2^)+(0.0368P)^2^+3.9930P] where P=(Fo^2^+2Fc^2^)/3'
_refine_ls_weighting_scheme calc
_refine_ls_wR_factor_gt 0.0792
_refine_ls_wR_factor_ref 0.0834
_reflns_Friedel_coverage 0.000
_reflns_number_gt 4597
_reflns_number_total 5163
_reflns_threshold_expression 'I > 2\s(I)'
_cod_data_source_file c9cc05720j2.cif
_cod_data_source_block EN129_0m
_cod_database_code 7124179
_shelx_shelxl_version_number 2018/3
_shelx_space_group_comment
;
The symmetry employed for this shelxl refinement is uniquely defined
by the following loop, which should always be used as a source of
symmetry information in preference to the above space-group names.
They are only intended as comments.
;
_shelx_estimated_absorpt_t_min 0.370
_shelx_estimated_absorpt_t_max 0.443

loop_
_space_group_symop_operation_xyz
'x, y, z'
'-x+1/2, -y, z+1/2'
'-x, y+1/2, -z+1/2'
'x+1/2, -y+1/2, -z'
'-x, -y, -z'
'x-1/2, y, -z-1/2'
'x, -y-1/2, z-1/2'
'-x-1/2, y-1/2, z'

loop_
_atom_site_label
_atom_site_type_symbol
_atom_site_fract_x
_atom_site_fract_y
_atom_site_fract_z
_atom_site_U_iso_or_equiv
_atom_site_adp_type
_atom_site_occupancy
_atom_site_site_symmetry_order
_atom_site_calc_flag
_atom_site_refinement_flags_posn
_atom_site_refinement_flags_adp
Br1 Br 0.23421(2) 0.29723(2) 0.40304(2) 0.03139(9) Uani 1 1 d . .
Br2 Br 0.25525(2) 0.13216(2) 0.56172(2) 0.03542(9) Uani 1 1 d . .
Zn1 Zn 0.17073(2) 0.21504(2) 0.48872(2) 0.02203(9) Uani 1 1 d . .
N1 N 0.06482(12) 0.14451(12) 0.45965(10) 0.0215(4) Uani 1 1 d . .
N2 N 0.08126(12) 0.28831(11) 0.53712(10) 0.0204(4) Uani 1 1 d . .
N3 N 0.07446(12) 0.36304(12) 0.57441(10) 0.0214(4) Uani 1 1 d . .
C1 C 0.14252(18) 0.04091(18) 0.39034(17) 0.0398(6) Uani 1 1 d . .
H1A H 0.131464 -0.006628 0.357866 0.060 Uiso 1 1 calc R U
H1B H 0.178411 0.017838 0.426044 0.060 Uiso 1 1 calc R U
H1C H 0.170565 0.090787 0.367950 0.060 Uiso 1 1 calc R U
C2 C 0.06185(16) 0.07252(15) 0.41954(13) 0.0285(5) Uani 1 1 d . .
C3 C -0.01394(17) 0.03056(17) 0.40651(14) 0.0329(5) Uani 1 1 d . .
H3 H -0.015642 -0.020607 0.378491 0.040 Uiso 1 1 calc R U
C4 C -0.08683(16) 0.06336(17) 0.43436(14) 0.0320(5) Uani 1 1 d . .
H4 H -0.138613 0.034476 0.425995 0.038 Uiso 1 1 calc R U
C5 C -0.08378(15) 0.13855(16) 0.47451(13) 0.0275(5) Uani 1 1 d . .
H5 H -0.133184 0.162546 0.493713 0.033 Uiso 1 1 calc R U
C6 C -0.00682(13) 0.17790(14) 0.48595(11) 0.0207(4) Uani 1 1 d . .
C7 C 0.00359(13) 0.25916(14) 0.52673(11) 0.0201(4) Uani 1 1 d . .
C8 C -0.05367(14) 0.31482(15) 0.55727(12) 0.0229(4) Uani 1 1 d . .
H8 H -0.112727 0.308732 0.557095 0.028 Uiso 1 1 calc R U
C9 C -0.00758(14) 0.38128(14) 0.58819(11) 0.0210(4) Uani 1 1 d . .
C10 C -0.03922(15) 0.46075(15) 0.62749(12) 0.0270(5) Uani 1 1 d . .
C11 C -0.13398(17) 0.44997(19) 0.63594(16) 0.0399(6) Uani 1 1 d . .
H11A H -0.160562 0.447947 0.591862 0.060 Uiso 1 1 calc R U
H11B H -0.156129 0.500678 0.661322 0.060 Uiso 1 1 calc R U
H11C H -0.145731 0.394411 0.660043 0.060 Uiso 1 1 calc R U
C12 C -0.02437(19) 0.54720(16) 0.58776(14) 0.0350(6) Uani 1 1 d . .
H12A H -0.049106 0.541383 0.543185 0.052 Uiso 1 1 calc R U
H12B H 0.035788 0.557846 0.583550 0.052 Uiso 1 1 calc R U
H12C H -0.050340 0.597473 0.611241 0.052 Uiso 1 1 calc R U
C13 C 0.00024(19) 0.46606(18) 0.69709(13) 0.0373(6) Uani 1 1 d . .
H13A H 0.060717 0.474278 0.692741 0.056 Uiso 1 1 calc R U
H13B H -0.011074 0.410639 0.721507 0.056 Uiso 1 1 calc R U
H13C H -0.023675 0.516646 0.721556 0.056 Uiso 1 1 calc R U
C14 C 0.15178(15) 0.41107(16) 0.59012(13) 0.0275(5) Uani 1 1 d . .
H14A H 0.137749 0.472812 0.603776 0.033 Uiso 1 1 calc R U
H14B H 0.186656 0.414598 0.549363 0.033 Uiso 1 1 calc R U
C15 C 0.20129(16) 0.36741(18) 0.64477(15) 0.0353(6) Uani 1 1 d . .
H15 H 0.207657 0.304351 0.643762 0.042 Uiso 1 1 calc R U
C16 C 0.2362(2) 0.4118(3) 0.69379(18) 0.0529(8) Uani 1 1 d . .
H16A H 0.230764 0.474903 0.695959 0.063 Uiso 1 1 calc R U
H16B H 0.266910 0.380885 0.727165 0.063 Uiso 1 1 calc R U
C17 C -0.0697(3) 0.2702(2) 0.30416(19) 0.0626(10) Uani 1 1 d . .
H17 H -0.103956 0.257245 0.341681 0.075 Uiso 1 1 calc R U
C18 C 0.0161(3) 0.2609(2) 0.30859(17) 0.0566(10) Uani 1 1 d . .
H18 H 0.040665 0.240868 0.349102 0.068 Uiso 1 1 calc R U
C19 C 0.0655(2) 0.28038(19) 0.25500(17) 0.0482(8) Uani 1 1 d . .
H19 H 0.124462 0.274714 0.258498 0.058 Uiso 1 1 calc R U
C20 C 0.0300(2) 0.30840(19) 0.19556(15) 0.0417(7) Uani 1 1 d . .
H20 H 0.064441 0.321588 0.158217 0.050 Uiso 1 1 calc R U
C21 C -0.0552(2) 0.31712(18) 0.19058(15) 0.0417(7) Uani 1 1 d . .
H21 H -0.079621 0.336079 0.149697 0.050 Uiso 1 1 calc R U
C22 C -0.1054(2) 0.2985(2) 0.24471(19) 0.0527(8) Uani 1 1 d . .
H22 H -0.164230 0.304929 0.241321 0.063 Uiso 1 1 calc R U

loop_
_atom_site_aniso_label
_atom_site_aniso_U_11
_atom_site_aniso_U_22
_atom_site_aniso_U_33
_atom_site_aniso_U_23
_atom_site_aniso_U_13
_atom_site_aniso_U_12
Br1 0.02112(14) 0.03820(15) 0.03485(15) 0.00879(10) 0.00270(10) -0.00074(9)
Br2 0.02956(15) 0.03105(14) 0.04566(17) 0.00718(11) -0.00746(11) 0.00676(10)
Zn1 0.01562(15) 0.02170(15) 0.02876(17) 0.00002(11) -0.00005(11) 0.00053(10)
N1 0.0198(9) 0.0194(8) 0.0253(9) -0.0001(7) 0.0002(7) -0.0010(7)
N2 0.0196(9) 0.0183(8) 0.0231(9) -0.0007(7) 0.0000(7) 0.0008(6)
N3 0.0211(9) 0.0174(8) 0.0259(9) 0.0000(7) -0.0007(8) -0.0006(7)
C1 0.0321(13) 0.0332(13) 0.0541(17) -0.0159(12) 0.0051(13) -0.0001(11)
C2 0.0299(12) 0.0224(10) 0.0330(12) -0.0038(9) 0.0005(10) 0.0004(9)
C3 0.0316(13) 0.0256(11) 0.0416(14) -0.0096(10) -0.0044(11) -0.0030(10)
C4 0.0237(12) 0.0304(12) 0.0418(14) -0.0054(10) -0.0070(11) -0.0050(9)
C5 0.0216(11) 0.0281(11) 0.0330(12) -0.0029(9) -0.0013(10) -0.0011(9)
C6 0.0181(10) 0.0195(10) 0.0244(10) 0.0006(8) -0.0002(8) 0.0001(8)
C7 0.0155(9) 0.0228(10) 0.0219(10) 0.0023(8) -0.0013(8) -0.0028(8)
C8 0.0183(10) 0.0243(10) 0.0262(11) 0.0013(8) 0.0023(9) 0.0005(8)
C9 0.0203(10) 0.0208(10) 0.0219(10) 0.0011(8) 0.0035(8) 0.0014(8)
C10 0.0285(12) 0.0245(11) 0.0282(11) -0.0026(9) 0.0034(10) 0.0034(9)
C11 0.0312(13) 0.0392(14) 0.0492(17) -0.0120(12) 0.0119(12) 0.0065(11)
C12 0.0450(15) 0.0241(11) 0.0359(14) 0.0017(10) 0.0035(12) 0.0086(10)
C13 0.0502(16) 0.0346(13) 0.0269(12) -0.0049(10) -0.0010(12) 0.0091(12)
C14 0.0235(11) 0.0248(11) 0.0341(12) -0.0020(9) -0.0003(10) -0.0068(9)
C15 0.0253(12) 0.0358(13) 0.0448(15) -0.0027(11) -0.0084(12) -0.0018(10)
C16 0.0470(18) 0.061(2) 0.0509(19) -0.0109(16) -0.0200(15) -0.0001(15)
C17 0.092(3) 0.0499(19) 0.0454(19) 0.0037(15) 0.003(2) -0.0216(19)
C18 0.095(3) 0.0368(15) 0.0378(16) 0.0032(12) -0.0236(18) 0.0016(17)
C19 0.062(2) 0.0339(14) 0.0490(18) -0.0114(13) -0.0167(16) 0.0138(13)
C20 0.0566(19) 0.0343(14) 0.0342(14) -0.0075(11) -0.0051(13) 0.0086(12)
C21 0.0590(19) 0.0325(13) 0.0336(14) -0.0029(11) -0.0168(13) 0.0057(12)
C22 0.052(2) 0.0493(17) 0.057(2) -0.0062(15) -0.0058(16) -0.0095(14)

loop_
_atom_type_symbol
_atom_type_description
_atom_type_scat_dispersion_real
_atom_type_scat_dispersion_imag
_atom_type_scat_source
C C 0.0181 0.0091 'International Tables Vol C Tables 4.2.6.8 and 6.1.1.4'
H H 0.0000 0.0000 'International Tables Vol C Tables 4.2.6.8 and 6.1.1.4'
N N 0.0311 0.0180 'International Tables Vol C Tables 4.2.6.8 and 6.1.1.4'
Zn Zn -1.5491 0.6778 'International Tables Vol C Tables 4.2.6.8 and 6.1.1.4'
Br Br -0.6763 1.2805 'International Tables Vol C Tables 4.2.6.8 and 6.1.1.4'

loop_
_geom_angle_atom_site_label_1
_geom_angle_atom_site_label_2
_geom_angle_atom_site_label_3
_geom_angle
N2 Zn1 N1 80.46(7)
N2 Zn1 Br1 111.60(5)
N1 Zn1 Br1 114.56(6)
N2 Zn1 Br2 113.10(5)
N1 Zn1 Br2 112.06(5)
Br1 Zn1 Br2 118.905(15)
C2 N1 C6 119.79(19)
C2 N1 Zn1 127.05(16)
C6 N1 Zn1 113.15(14)
C7 N2 N3 106.39(18)
C7 N2 Zn1 113.76(14)
N3 N2 Zn1 139.67(15)
N2 N3 C9 110.74(18)
N2 N3 C14 117.21(18)
C9 N3 C14 131.98(19)
C2 C1 H1A 109.5
C2 C1 H1B 109.5
H1A C1 H1B 109.5
C2 C1 H1C 109.5
H1A C1 H1C 109.5
H1B C1 H1C 109.5
N1 C2 C3 120.3(2)
N1 C2 C1 117.2(2)
C3 C2 C1 122.5(2)
C4 C3 C2 120.0(2)
C4 C3 H3 120.0
C2 C3 H3 120.0
C3 C4 C5 119.5(2)
C3 C4 H4 120.2
C5 C4 H4 120.2
C4 C5 C6 118.3(2)
C4 C5 H5 120.9
C6 C5 H5 120.9
N1 C6 C5 122.1(2)
N1 C6 C7 115.03(18)
C5 C6 C7 122.9(2)
N2 C7 C8 110.63(19)
N2 C7 C6 117.48(19)
C8 C7 C6 131.9(2)
C7 C8 C9 106.1(2)
C7 C8 H8 126.9
C9 C8 H8 126.9
N3 C9 C8 106.12(19)
N3 C9 C10 125.6(2)
C8 C9 C10 128.2(2)
C9 C10 C13 112.0(2)
C9 C10 C11 107.8(2)
C13 C10 C11 108.2(2)
C9 C10 C12 110.0(2)
C13 C10 C12 111.3(2)
C11 C10 C12 107.4(2)
C10 C11 H11A 109.5
C10 C11 H11B 109.5
H11A C11 H11B 109.5
C10 C11 H11C 109.5
H11A C11 H11C 109.5
H11B C11 H11C 109.5
C10 C12 H12A 109.5
C10 C12 H12B 109.5
H12A C12 H12B 109.5
C10 C12 H12C 109.5
H12A C12 H12C 109.5
H12B C12 H12C 109.5
C10 C13 H13A 109.5
C10 C13 H13B 109.5
H13A C13 H13B 109.5
C10 C13 H13C 109.5
H13A C13 H13C 109.5
H13B C13 H13C 109.5
N3 C14 C15 112.9(2)
N3 C14 H14A 109.0
C15 C14 H14A 109.0
N3 C14 H14B 109.0
C15 C14 H14B 109.0
H14A C14 H14B 107.8
C16 C15 C14 123.4(3)
C16 C15 H15 118.3
C14 C15 H15 118.3
C15 C16 H16A 120.0
C15 C16 H16B 120.0
H16A C16 H16B 120.0
C18 C17 C22 119.7(4)
C18 C17 H17 120.2
C22 C17 H17 120.2
C19 C18 C17 120.3(3)
C19 C18 H18 119.9
C17 C18 H18 119.9
C18 C19 C20 120.1(3)
C18 C19 H19 120.0
C20 C19 H19 120.0
C21 C20 C19 120.0(3)
C21 C20 H20 120.0
C19 C20 H20 120.0
C20 C21 C22 120.1(3)
C20 C21 H21 119.9
C22 C21 H21 119.9
C21 C22 C17 119.8(4)
C21 C22 H22 120.1
C17 C22 H22 120.1

loop_
_geom_bond_atom_site_label_1
_geom_bond_atom_site_label_2
_geom_bond_distance
Br1 Zn1 2.3427(4)
Br2 Zn1 2.3466(4)
Zn1 N2 2.0481(19)
Zn1 N1 2.0808(19)
N1 C2 1.345(3)
N1 C6 1.357(3)
N2 C7 1.334(3)
N2 N3 1.350(3)
N3 C9 1.370(3)
N3 C14 1.466(3)
C1 C2 1.495(4)
C1 H1A 0.9800
C1 H1B 0.9800
C1 H1C 0.9800
C2 C3 1.391(4)
C3 C4 1.384(4)
C3 H3 0.9500
C4 C5 1.384(3)
C4 H4 0.9500
C5 C6 1.385(3)
C5 H5 0.9500
C6 C7 1.475(3)
C7 C8 1.382(3)
C8 C9 1.385(3)
C8 H8 0.9500
C9 C10 1.514(3)
C10 C13 1.532(4)
C10 C11 1.535(4)
C10 C12 1.538(3)
C11 H11A 0.9800
C11 H11B 0.9800
C11 H11C 0.9800
C12 H12A 0.9800
C12 H12B 0.9800
C12 H12C 0.9800
C13 H13A 0.9800
C13 H13B 0.9800
C13 H13C 0.9800
C14 C15 1.501(4)
C14 H14A 0.9900
C14 H14B 0.9900
C15 C16 1.310(4)
C15 H15 0.9500
C16 H16A 0.9500
C16 H16B 0.9500
C17 C18 1.383(6)
C17 C22 1.386(5)
C17 H17 0.9500
C18 C19 1.365(6)
C18 H18 0.9500
C19 C20 1.384(4)
C19 H19 0.9500
C20 C21 1.374(5)
C20 H20 0.9500
C21 C22 1.377(5)
C21 H21 0.9500
C22 H22 0.9500

loop_
_geom_torsion_atom_site_label_1
_geom_torsion_atom_site_label_2
_geom_torsion_atom_site_label_3
_geom_torsion_atom_site_label_4
_geom_torsion
C7 N2 N3 C9 0.4(2)
Zn1 N2 N3 C9 174.93(18)
C7 N2 N3 C14 -177.05(19)
Zn1 N2 N3 C14 -2.5(3)
C6 N1 C2 C3 -1.9(4)
Zn1 N1 C2 C3 177.72(19)
C6 N1 C2 C1 178.0(2)
Zn1 N1 C2 C1 -2.4(3)
N1 C2 C3 C4 0.6(4)
C1 C2 C3 C4 -179.3(3)
C2 C3 C4 C5 0.7(4)
C3 C4 C5 C6 -0.7(4)
C2 N1 C6 C5 2.0(3)
Zn1 N1 C6 C5 -177.73(18)
C2 N1 C6 C7 -177.4(2)
Zn1 N1 C6 C7 2.9(2)
C4 C5 C6 N1 -0.6(4)
C4 C5 C6 C7 178.7(2)
N3 N2 C7 C8 -0.1(2)
Zn1 N2 C7 C8 -176.19(15)
N3 N2 C7 C6 179.16(18)
Zn1 N2 C7 C6 3.0(2)
N1 C6 C7 N2 -4.0(3)
C5 C6 C7 N2 176.6(2)
N1 C6 C7 C8 175.0(2)
C5 C6 C7 C8 -4.4(4)
N2 C7 C8 C9 -0.3(3)
C6 C7 C8 C9 -179.4(2)
N2 N3 C9 C8 -0.6(2)
C14 N3 C9 C8 176.4(2)
N2 N3 C9 C10 -178.6(2)
C14 N3 C9 C10 -1.7(4)
C7 C8 C9 N3 0.5(2)
C7 C8 C9 C10 178.5(2)
N3 C9 C10 C13 -56.1(3)
C8 C9 C10 C13 126.3(3)
N3 C9 C10 C11 -175.0(2)
C8 C9 C10 C11 7.4(3)
N3 C9 C10 C12 68.2(3)
C8 C9 C10 C12 -109.4(3)
N2 N3 C14 C15 -77.4(3)
C9 N3 C14 C15 105.8(3)
N3 C14 C15 C16 -136.3(3)
C22 C17 C18 C19 0.7(5)
C17 C18 C19 C20 -0.9(5)
C18 C19 C20 C21 0.4(4)
C19 C20 C21 C22 0.3(4)
C20 C21 C22 C17 -0.5(5)
C18 C17 C22 C21 0.0(5)
